data_2238988
loop_
_publ_author_name
'Ben Hassen, Dhouha'
'Rekik, Walid'
'Na\"ili, Houcine'
'Lis, Tadeusz'
'Grobelny, Roman'

_publ_section_title
;
 2-Methylbenzene-1,3-diammonium dinitrate
;
_journal_coeditor_code LR2121
_journal_issue 2
_journal_name_full 'Acta Crystallographica Section E'
_journal_page_first o204
_journal_paper_doi 10.1107/S1600536814001561
_journal_volume 70
_journal_year 2014
_chemical_formula_iupac 'C7 H12 N2 2+, 2N O3 -'
_chemical_formula_moiety 'C7 H12 N2 2+, 2(N O3 -)'
_chemical_formula_sum 'C7 H12 N4 O6'
_chemical_formula_weight 248.21
_chemical_name_systematic
;
2-Methylbenzene-1,3-diammonium dinitrate
;
_space_group_IT_number 14
_symmetry_cell_setting monoclinic
_symmetry_space_group_name_Hall '-P 2yn'
_symmetry_space_group_name_H-M 'P 1 21/n 1'
_atom_sites_solution_hydrogens geom
_atom_sites_solution_primary direct
_atom_sites_solution_secondary difmap
_audit_creation_method SHELXL-97
_cell_angle_alpha 90.00
_cell_angle_beta 91.46(5)
_cell_angle_gamma 90.00
_cell_formula_units_Z 4
_cell_length_a 10.494(3)
_cell_length_b 7.417(2)
_cell_length_c 13.487(4)
_cell_measurement_reflns_used 11810
_cell_measurement_temperature 293(2)
_cell_measurement_theta_max 27.49
_cell_measurement_theta_min 3.13
_cell_volume 1049.4(5)
_computing_cell_refinement 'SCALEPACK (Otwinowski & Minor, 1997)'
_computing_data_collection 'COLLECT (Nonius, 1998)'
_computing_data_reduction 'DENZO and SCALEPACK (Otwinowski & Minor, 1997)'
_computing_molecular_graphics 'DIAMOND (Brandenburg & Berndt, 1999)'
_computing_publication_material 'WinGX (Farrugia, 2012)'
_computing_structure_refinement 'SHELXL97 (Sheldrick, 2008)'
_computing_structure_solution 'SHELXS97 (Sheldrick, 2008)'
_diffrn_ambient_temperature 293(2)
_diffrn_detector_area_resol_mean 9
_diffrn_measured_fraction_theta_full 0.994
_diffrn_measured_fraction_theta_max 0.994
_diffrn_measurement_device_type 'Nonius KappaCCD'
_diffrn_measurement_method 'CCD rotation images, thick slices'
_diffrn_radiation_monochromator 'horizontally mounted graphite crystal'
_diffrn_radiation_source 'fine-focus sealed tube'
_diffrn_radiation_type MoK\a
_diffrn_radiation_wavelength 0.71073
_diffrn_reflns_av_R_equivalents 0.0000
_diffrn_reflns_av_sigmaI/netI 0.0563
_diffrn_reflns_limit_h_max 13
_diffrn_reflns_limit_h_min -13
_diffrn_reflns_limit_k_max 9
_diffrn_reflns_limit_k_min 0
_diffrn_reflns_limit_l_max 17
_diffrn_reflns_limit_l_min 0
_diffrn_reflns_number 11810
_diffrn_reflns_theta_full 27.49
_diffrn_reflns_theta_max 27.49
_diffrn_reflns_theta_min 3.13
_exptl_absorpt_coefficient_mu 0.138
_exptl_absorpt_correction_T_max 0.9816
_exptl_absorpt_correction_T_min 0.7080
_exptl_absorpt_correction_type analytical
_exptl_absorpt_process_details
;
(de Meulenaer & Tompa, 1965)
;
_exptl_crystal_colour brown
_exptl_crystal_density_diffrn 1.571
_exptl_crystal_density_method 'not measured'
_exptl_crystal_description prism
_exptl_crystal_F_000 520
_exptl_crystal_size_max 0.36
_exptl_crystal_size_mid 0.30
_exptl_crystal_size_min 0.16
_refine_diff_density_max 0.278
_refine_diff_density_min -0.233
_refine_ls_extinction_method none
_refine_ls_goodness_of_fit_ref 0.838
_refine_ls_hydrogen_treatment mixed
_refine_ls_matrix_type full
_refine_ls_number_parameters 179
_refine_ls_number_reflns 2400
_refine_ls_number_restraints 0
_refine_ls_restrained_S_all 0.838
_refine_ls_R_factor_all 0.0663
_refine_ls_R_factor_gt 0.0381
_refine_ls_shift/su_max 0.000
_refine_ls_shift/su_mean 0.000
_refine_ls_structure_factor_coef Fsqd
_refine_ls_weighting_details 'calc w=1/[\s^2^(Fo^2^)+(0.0570P)^2^+0.0000P] where P=(Fo^2^+2Fc^2^)/3'
_refine_ls_weighting_scheme calc
_refine_ls_wR_factor_gt 0.0844
_refine_ls_wR_factor_ref 0.0914
_reflns_number_gt 1617
_reflns_number_total 2400
_reflns_threshold_expression I>2sigma(I)
_cod_data_source_file lr2121sup1.cf
_cod_data_source_block I
_cod_original_sg_symbol_H-M 'P 21/n'
_cod_database_code 2238988
_cod_database_fobs_code 2238988

loop_
_symmetry_equiv_pos_as_xyz
'x, y, z'
'-x+1/2, y+1/2, -z+1/2'
'-x, -y, -z'
'x+1/2, -y+1/2, z+1/2'

loop_
_atom_site_type_symbol
_atom_site_label
_atom_site_fract_x
_atom_site_fract_y
_atom_site_fract_z
_atom_site_U_iso_or_equiv
_atom_site_adp_type
_atom_site_calc_flag
_atom_site_refinement_flags
_atom_site_occupancy
_atom_site_symmetry_multiplicity
N N1 0.32257(14) 0.5382(2) 0.04883(13) 0.0161(3) Uani d . 1 1
H H11 0.330(2) 0.416(3) 0.0529(16) 0.034(6) Uiso d . 1 1
H H12 0.3819(19) 0.590(3) 0.0923(16) 0.029(6) Uiso d . 1 1
H H13 0.338(2) 0.573(3) -0.0094(18) 0.033(6) Uiso d . 1 1
N N2 -0.03954(14) 0.5320(2) 0.27455(11) 0.0154(3) Uani d . 1 1
H H21 0.0007(18) 0.582(3) 0.3308(15) 0.021(5) Uiso d . 1 1
H H22 -0.0346(18) 0.413(3) 0.2809(14) 0.023(5) Uiso d . 1 1
H H23 -0.124(2) 0.558(3) 0.2749(15) 0.031(5) Uiso d . 1 1
C C1 0.02007(15) 0.5914(2) 0.18309(12) 0.0143(3) Uani d . 1 1
C C2 -0.04968(15) 0.7016(2) 0.11933(13) 0.0174(4) Uani d . 1 1
H HC2 -0.1311 0.7390 0.1357 0.021 Uiso calc R 1 1
C C3 0.00273(15) 0.7559(2) 0.03071(13) 0.0189(4) Uani d . 1 1
H HC3 -0.0441 0.8288 -0.0129 0.023 Uiso calc R 1 1
C C4 0.12492(15) 0.7017(2) 0.00712(13) 0.0173(4) Uani d . 1 1
H HC4 0.1606 0.7373 -0.0522 0.021 Uiso calc R 1 1
C C5 0.19263(14) 0.5937(2) 0.07346(12) 0.0142(3) Uani d . 1 1
C C6 0.14394(15) 0.5344(2) 0.16332(12) 0.0135(3) Uani d . 1 1
C C7 0.21965(15) 0.4140(2) 0.23249(12) 0.0160(3) Uani d . 1 1
H H1 0.3076 0.4499 0.2331 0.024 Uiso calc R 1 1
H H2 0.2124 0.2913 0.2103 0.024 Uiso calc R 1 1
H H3 0.1873 0.4240 0.2982 0.024 Uiso calc R 1 1
O O1 0.00268(10) 0.15667(16) 0.30012(10) 0.0216(3) Uani d . 1 1
O O2 -0.18762(11) 0.13185(17) 0.23748(9) 0.0237(3) Uani d . 1 1
O O3 -0.11592(13) -0.06969(16) 0.34182(9) 0.0260(3) Uani d . 1 1
N N3 -0.10232(13) 0.07181(18) 0.29321(11) 0.0171(3) Uani d . 1 1
O O4 0.37995(10) -0.08942(15) 0.01918(9) 0.0212(3) Uani d . 1 1
O O5 0.37031(11) 0.17901(15) 0.08249(9) 0.0203(3) Uani d . 1 1
O O6 0.31797(11) 0.13625(18) -0.07227(9) 0.0257(3) Uani d . 1 1
N N4 0.35592(12) 0.07296(19) 0.00802(10) 0.0158(3) Uani d . 1 1

loop_
_atom_site_aniso_label
_atom_site_aniso_U_11
_atom_site_aniso_U_22
_atom_site_aniso_U_33
_atom_site_aniso_U_12
_atom_site_aniso_U_13
_atom_site_aniso_U_23
N1 0.0172(7) 0.0150(8) 0.0161(8) -0.0007(6) 0.0037(6) 0.0003(6)
N2 0.0128(7) 0.0164(8) 0.0170(8) 0.0001(6) 0.0014(6) 0.0007(6)
C1 0.0162(7) 0.0126(7) 0.0141(8) -0.0036(6) -0.0002(6) -0.0014(7)
C2 0.0130(7) 0.0157(8) 0.0234(10) 0.0005(6) -0.0016(7) 0.0001(7)
C3 0.0192(8) 0.0159(8) 0.0213(10) 0.0000(6) -0.0063(7) 0.0031(7)
C4 0.0225(9) 0.0149(8) 0.0143(9) -0.0036(6) -0.0013(7) 0.0012(7)
C5 0.0132(7) 0.0118(8) 0.0176(9) -0.0012(6) -0.0010(6) -0.0026(7)
C6 0.0153(8) 0.0098(7) 0.0154(9) -0.0025(6) -0.0023(6) -0.0025(6)
C7 0.0150(7) 0.0155(8) 0.0176(9) 0.0008(6) 0.0019(6) 0.0007(7)
O1 0.0135(6) 0.0183(6) 0.0329(7) -0.0023(5) -0.0030(5) 0.0016(5)
O2 0.0155(6) 0.0332(7) 0.0223(7) -0.0006(5) -0.0038(5) 0.0015(6)
O3 0.0429(8) 0.0146(6) 0.0209(7) -0.0057(6) 0.0086(6) 0.0019(5)
N3 0.0184(7) 0.0156(7) 0.0172(7) -0.0013(6) 0.0025(6) -0.0027(6)
O4 0.0195(6) 0.0116(6) 0.0327(7) -0.0002(5) 0.0041(5) -0.0021(5)
O5 0.0292(7) 0.0166(6) 0.0151(6) 0.0035(5) 0.0002(5) -0.0037(5)
O6 0.0246(7) 0.0360(8) 0.0163(7) 0.0093(6) -0.0041(5) 0.0017(6)
N4 0.0124(6) 0.0170(7) 0.0181(8) 0.0005(5) 0.0014(5) -0.0009(6)

loop_
_atom_type_symbol
_atom_type_description
_atom_type_scat_dispersion_real
_atom_type_scat_dispersion_imag
_atom_type_scat_source
C C 0.0033 0.0016 'International Tables Vol C Tables 4.2.6.8 and 6.1.1.4'
H H 0.0000 0.0000 'International Tables Vol C Tables 4.2.6.8 and 6.1.1.4'
N N 0.0061 0.0033 'International Tables Vol C Tables 4.2.6.8 and 6.1.1.4'
O O 0.0106 0.0060 'International Tables Vol C Tables 4.2.6.8 and 6.1.1.4'

loop_
_geom_angle_atom_site_label_1
_geom_angle_atom_site_label_2
_geom_angle_atom_site_label_3
_geom_angle
C5 N1 H11 110.0(13)
C5 N1 H12 110.8(12)
H11 N1 H12 108.5(19)
C5 N1 H13 109.0(15)
H11 N1 H13 110(2)
H12 N1 H13 108.4(19)
C1 N2 H21 111.6(11)
C1 N2 H22 110.8(13)
H21 N2 H22 107.1(18)
C1 N2 H23 112.2(13)
H21 N2 H23 109.3(17)
H22 N2 H23 105.5(18)
C2 C1 C6 122.68(15)
C2 C1 N2 118.10(14)
C6 C1 N2 119.22(15)
C1 C2 C3 119.49(15)
C1 C2 HC2 120.3
C3 C2 HC2 120.3
C2 C3 C4 120.11(16)
C2 C3 HC3 119.9
C4 C3 HC3 119.9
C5 C4 C3 118.78(15)
C5 C4 HC4 120.6
C3 C4 HC4 120.6
C4 C5 C6 123.34(14)
C4 C5 N1 118.67(15)
C6 C5 N1 117.99(15)
C5 C6 C1 115.58(15)
C5 C6 C7 121.71(14)
C1 C6 C7 122.69(14)
C6 C7 H1 109.5
C6 C7 H2 109.5
H1 C7 H2 109.5
C6 C7 H3 109.5
H1 C7 H3 109.5
H2 C7 H3 109.5
O2 N3 O3 122.10(14)
O2 N3 O1 118.62(14)
O3 N3 O1 119.27(14)
O6 N4 O4 122.38(14)
O6 N4 O5 118.82(14)
O4 N4 O5 118.80(14)

loop_
_geom_bond_atom_site_label_1
_geom_bond_atom_site_label_2
_geom_bond_distance
N1 C5 1.470(2)
N1 H11 0.91(2)
N1 H12 0.93(2)
N1 H13 0.85(2)
N2 C1 1.465(2)
N2 H21 0.94(2)
N2 H22 0.89(2)
N2 H23 0.91(2)
C1 C2 1.382(2)
C1 C6 1.399(2)
C2 C3 1.388(2)
C2 HC2 0.9300
C3 C4 1.389(2)
C3 HC3 0.9300
C4 C5 1.384(2)
C4 HC4 0.9300
C5 C6 1.398(2)
C6 C7 1.504(2)
C7 H1 0.9600
C7 H2 0.9600
C7 H3 0.9600
O1 N3 1.2703(17)
O2 N3 1.2371(19)
O3 N3 1.2475(19)
O4 N4 1.2388(18)
O5 N4 1.2817(18)
O6 N4 1.2367(18)

loop_
_geom_hbond_atom_site_label_D
_geom_hbond_atom_site_label_H
_geom_hbond_atom_site_label_A
_geom_hbond_site_symmetry_A
_geom_hbond_distance_DH
_geom_hbond_distance_HA
_geom_hbond_distance_DA
_geom_hbond_angle_DHA
N1 H11 O5 . 0.91(2) 1.85(2) 2.746(2) 168(2)
N1 H12 O1 2 0.93(2) 1.93(2) 2.845(2) 168(2)
N1 H13 O3 4_554 0.85(2) 2.07(2) 2.891(2) 161(2)
N2 H21 O5 2 0.94(2) 1.91(2) 2.808(2) 161(2)
N2 H22 O1 . 0.89(2) 1.96(2) 2.839(2) 172(2)
N2 H23 O2 2_455 0.91(2) 2.05(3) 2.958(2) 174(2)

loop_
_geom_torsion_atom_site_label_1
_geom_torsion_atom_site_label_2
_geom_torsion_atom_site_label_3
_geom_torsion_atom_site_label_4
_geom_torsion
C6 C1 C2 C3 1.5(3)
N2 C1 C2 C3 -178.15(15)
C1 C2 C3 C4 -0.8(3)
C2 C3 C4 C5 -0.2(2)
C3 C4 C5 C6 0.6(2)
C3 C4 C5 N1 -179.28(15)
C4 C5 C6 C1 0.0(2)
N1 C5 C6 C1 179.86(14)
C4 C5 C6 C7 178.77(15)
N1 C5 C6 C7 -1.4(2)
C2 C1 C6 C5 -1.1(2)
N2 C1 C6 C5 178.57(14)
C2 C1 C6 C7 -179.79(15)
N2 C1 C6 C7 -0.2(2)
